data_4325220
loop_
_publ_author_name
'Martha Baskett'
'Armando Paduan-Filho'
'Nei Fernandes Oliveira'
'A. Chandrasekaran'
'Joel T. Mague'
'Paul M. Lahti'

_publ_contact_author_email 'lahti@chem.umass.edu '
_publ_contact_author_fax '1-413-545-4490 '
_publ_contact_author_phone '1-413-545-4890 '
_publ_section_title
;
 Loops, Chains, Sheets, and Networks from Variable Coordination of
 Cu(hfac)2 with a Flexibly Hinged Aminoxyl Radical Ligand
;
_journal_name_full 'Inorganic Chemistry'
_journal_page_first 5060
_journal_page_last 5074
_journal_paper_doi 10.1021/ic200362c
_journal_volume 50
_journal_year 2011
_chemical_formula_sum 'C48 H36 Cu2 F24 N6 O10'
_chemical_formula_weight 1439.91
_chemical_name_systematic
; 
 ? 
;
_space_group_IT_number 2
_symmetry_cell_setting triclinic
_symmetry_space_group_name_Hall '-P 1'
_symmetry_space_group_name_H-M 'P -1'
_atom_sites_solution_hydrogens geom
_atom_sites_solution_primary direct
_atom_sites_solution_secondary difmap
_audit_creation_method SHELXL-97
_cell_angle_alpha 76.6127(6)
_cell_angle_beta 81.7446(6)
_cell_angle_gamma 81.6369(8)
_cell_formula_units_Z 2
_cell_length_a 9.44230(10)
_cell_length_b 15.7864(2)
_cell_length_c 19.4298(4)
_cell_measurement_reflns_used 9877
_cell_measurement_temperature 100(2)
_cell_measurement_theta_max 25.03
_cell_measurement_theta_min 4.08
_cell_volume 2769.31(7)
_computing_structure_refinement 'SHELXL-97 (Sheldrick, 1997)'
_computing_structure_solution 'SHELXS-97 (Sheldrick, 1990)'
_diffrn_ambient_temperature 100(2)
_diffrn_measured_fraction_theta_full 0.986
_diffrn_measured_fraction_theta_max 0.986
_diffrn_measurement_device_type 'Nonius KappaCCD area detector'
_diffrn_radiation_monochromator graphite
_diffrn_radiation_source 'fine-focus sealed tube'
_diffrn_radiation_type MoK\a
_diffrn_radiation_wavelength 0.71073
_diffrn_reflns_av_R_equivalents 0.0361
_diffrn_reflns_av_sigmaI/netI 0.0585
_diffrn_reflns_limit_h_max 10
_diffrn_reflns_limit_h_min -11
_diffrn_reflns_limit_k_max 18
_diffrn_reflns_limit_k_min -18
_diffrn_reflns_limit_l_max 22
_diffrn_reflns_limit_l_min -22
_diffrn_reflns_number 17250
_diffrn_reflns_theta_full 25.08
_diffrn_reflns_theta_max 25.08
_diffrn_reflns_theta_min 4.13
_exptl_absorpt_coefficient_mu 0.911
_exptl_absorpt_correction_type none
_exptl_crystal_colour yellow
_exptl_crystal_density_diffrn 1.727
_exptl_crystal_description needle
_exptl_crystal_F_000 1440
_exptl_crystal_size_max 1.00
_exptl_crystal_size_mid 0.10
_exptl_crystal_size_min 0.03
_refine_diff_density_max 1.053
_refine_diff_density_min -0.977
_refine_diff_density_rms 0.089
_refine_ls_extinction_method none
_refine_ls_goodness_of_fit_ref 1.029
_refine_ls_hydrogen_treatment constr
_refine_ls_matrix_type full
_refine_ls_number_parameters 799
_refine_ls_number_reflns 9714
_refine_ls_number_restraints 0
_refine_ls_restrained_S_all 1.029
_refine_ls_R_factor_all 0.0702
_refine_ls_R_factor_gt 0.0522
_refine_ls_shift/su_max 0.000
_refine_ls_shift/su_mean 0.000
_refine_ls_structure_factor_coef Fsqd
_refine_ls_weighting_details 'calc w=1/[\s^2^(Fo^2^)+(0.0515P)^2^+7.1425P] where P=(Fo^2^+2Fc^2^)/3'
_refine_ls_weighting_scheme calc
_refine_ls_wR_factor_gt 0.1234
_refine_ls_wR_factor_ref 0.1336
_reflns_number_gt 7671
_reflns_number_total 9714
_reflns_threshold_expression >2sigma(I)
_cod_data_source_file ic200362c_si_002_04.cif
_cod_data_source_block mb390_100K
_cod_database_code 4325220

loop_
_symmetry_equiv_pos_as_xyz
'x, y, z'
'-x, -y, -z'

loop_
_atom_site_label
_atom_site_type_symbol
_atom_site_fract_x
_atom_site_fract_y
_atom_site_fract_z
_atom_site_U_iso_or_equiv
_atom_site_adp_type
_atom_site_occupancy
_atom_site_symmetry_multiplicity
_atom_site_calc_flag
_atom_site_refinement_flags
Cu1 Cu 0.50930(5) 0.28435(3) 0.09569(2) 0.01974(13) Uani 1 1 d .
O2 O 0.7032(3) 0.22227(18) 0.06457(15) 0.0278(6) Uani 1 1 d .
O1 O 0.5342(3) 0.19061(18) 0.20015(15) 0.0298(7) Uani 1 1 d .
O3 O 0.5462(3) 0.36757(17) -0.01708(14) 0.0235(6) Uani 1 1 d .
O4 O 0.4130(3) 0.21145(17) 0.05616(14) 0.0236(6) Uani 1 1 d .
O5 O 0.6838(3) 0.65929(16) -0.13440(13) 0.0194(6) Uani 1 1 d .
N2 N 0.5975(3) 0.3715(2) 0.13088(16) 0.0192(7) Uani 1 1 d .
N1 N 0.6310(3) 0.4338(2) 0.22632(16) 0.0214(7) Uani 1 1 d .
N3 N 0.8053(3) 0.6835(2) -0.12663(16) 0.0192(7) Uani 1 1 d .
C1 C 0.8417(5) 0.0998(3) 0.0315(3) 0.0341(10) Uani 1 1 d .
C2 C 0.7407(5) 0.1413(3) 0.0856(2) 0.0279(9) Uani 1 1 d .
C3 C 0.7005(5) 0.0873(3) 0.1502(2) 0.0365(11) Uani 1 1 d .
H3 H 0.7412 0.0277 0.1591 0.044 Uiso 1 1 calc R
C4 C 0.6029(5) 0.1168(3) 0.2027(2) 0.0322(10) Uani 1 1 d .
C5 C 0.5736(8) 0.0523(3) 0.2743(3) 0.0596(17) Uani 1 1 d .
C6 C 0.6257(4) 0.3792(3) -0.1390(2) 0.0231(8) Uani 1 1 d .
C7 C 0.5486(4) 0.3317(3) -0.0683(2) 0.0202(8) Uani 1 1 d .
C8 C 0.4929(4) 0.2542(3) -0.0689(2) 0.0216(8) Uani 1 1 d .
H8 H 0.5001 0.2362 -0.1128 0.026 Uiso 1 1 calc R
C9 C 0.4282(4) 0.2030(3) -0.0084(2) 0.0217(8) Uani 1 1 d .
C10 C 0.3583(4) 0.1247(3) -0.0161(2) 0.0239(9) Uani 1 1 d .
C11 C 0.6805(4) 0.4272(2) 0.0855(2) 0.0198(8) Uani 1 1 d .
H11 H 0.6987 0.4236 0.0368 0.024 Uiso 1 1 calc R
C12 C 0.5770(4) 0.3770(3) 0.1995(2) 0.0222(8) Uani 1 1 d .
H12 H 0.5192 0.3370 0.2314 0.027 Uiso 1 1 calc R
C13 C 0.7107(4) 0.4905(2) 0.1798(2) 0.0198(8) Uani 1 1 d .
H13 H 0.7485 0.5332 0.1971 0.024 Uiso 1 1 calc R
C14 C 0.7402(4) 0.4899(2) 0.10810(19) 0.0178(8) Uani 1 1 d .
C15 C 0.8251(4) 0.5544(2) 0.0568(2) 0.0187(8) Uani 1 1 d .
C16 C 0.7853(4) 0.5858(2) -0.01150(19) 0.0183(8) Uani 1 1 d .
H16 H 0.7089 0.5630 -0.0256 0.022 Uiso 1 1 calc R
C17 C 0.8570(4) 0.6508(2) -0.05961(19) 0.0184(8) Uani 1 1 d .
C18 C 0.9717(4) 0.6831(3) -0.0389(2) 0.0228(8) Uani 1 1 d .
H18 H 1.0199 0.7279 -0.0707 0.027 Uiso 1 1 calc R
C19 C 1.0140(4) 0.6490(3) 0.0284(2) 0.0238(9) Uani 1 1 d .
H19 H 1.0930 0.6698 0.0420 0.029 Uiso 1 1 calc R
C20 C 0.9426(4) 0.5847(3) 0.0765(2) 0.0223(8) Uani 1 1 d .
H20 H 0.9731 0.5616 0.1223 0.027 Uiso 1 1 calc R
C21 C 0.8796(4) 0.7440(2) -0.1899(2) 0.0221(8) Uani 1 1 d .
C22 C 0.8049(4) 0.7456(3) -0.2554(2) 0.0280(9) Uani 1 1 d .
H22A H 0.7042 0.7710 -0.2483 0.042 Uiso 1 1 calc R
H22B H 0.8083 0.6857 -0.2621 0.042 Uiso 1 1 calc R
H22C H 0.8544 0.7811 -0.2977 0.042 Uiso 1 1 calc R
C23 C 1.0369(4) 0.7064(3) -0.2036(2) 0.0300(9) Uani 1 1 d .
H23A H 1.0879 0.7076 -0.1634 0.045 Uiso 1 1 calc R
H23B H 1.0822 0.7418 -0.2473 0.045 Uiso 1 1 calc R
H23C H 1.0416 0.6458 -0.2089 0.045 Uiso 1 1 calc R
C24 C 0.8605(5) 0.8362(3) -0.1756(2) 0.0297(9) Uani 1 1 d .
H24A H 0.7575 0.8568 -0.1685 0.045 Uiso 1 1 calc R
H24B H 0.9068 0.8757 -0.2164 0.045 Uiso 1 1 calc R
H24C H 0.9049 0.8353 -0.1328 0.045 Uiso 1 1 calc R
F1 F 0.9108(6) 0.1619(4) -0.0217(3) 0.0304(13) Uiso 0.50 1 d P
F2 F 0.9507(7) 0.0441(4) 0.0622(3) 0.0471(14) Uiso 0.50 1 d P
F3 F 0.7828(7) 0.0544(5) 0.0015(4) 0.0532(17) Uiso 0.50 1 d P
F1A F 0.8915(8) 0.0173(5) 0.0556(4) 0.0584(17) Uiso 0.50 1 d P
F2A F 0.7562(6) 0.0880(4) -0.0193(3) 0.0346(13) Uiso 0.50 1 d P
F3A F 0.9396(7) 0.1450(4) 0.0002(4) 0.0488(19) Uiso 0.50 1 d P
F4 F 0.6674(8) -0.0181(3) 0.2821(2) 0.175(4) Uani 1 1 d .
F5 F 0.5863(4) 0.0863(3) 0.32830(16) 0.0677(10) Uani 1 1 d .
F6 F 0.4438(7) 0.0324(4) 0.2847(2) 0.141(3) Uani 1 1 d .
F7 F 0.7627(2) 0.34408(16) -0.14823(13) 0.0334(6) Uani 1 1 d .
F8 F 0.6279(3) 0.46358(15) -0.14008(12) 0.0305(5) Uani 1 1 d .
F9 F 0.5636(3) 0.37460(16) -0.19539(12) 0.0317(6) Uani 1 1 d .
F10 F 0.4151(8) 0.0969(4) -0.0767(4) 0.026(2) Uiso 0.50 1 d P
F11 F 0.2155(6) 0.1371(4) -0.0021(4) 0.0264(17) Uiso 0.50 1 d P
F12 F 0.4063(7) 0.0526(4) 0.0341(3) 0.0265(18) Uiso 0.50 1 d P
F10A F 0.3837(8) 0.1056(4) -0.0792(4) 0.025(2) Uiso 0.50 1 d P
F11A F 0.2156(7) 0.1530(4) -0.0206(4) 0.0304(18) Uiso 0.50 1 d P
F12A F 0.3681(7) 0.0582(4) 0.0374(3) 0.0277(19) Uiso 0.50 1 d P
Cu2 Cu -0.01982(5) 0.73463(3) 0.41725(2) 0.01799(13) Uani 1 1 d .
O4A O -0.1402(3) 0.76318(17) 0.33974(14) 0.0238(6) Uani 1 1 d .
O3A O 0.0346(3) 0.59798(17) 0.39068(14) 0.0243(6) Uani 1 1 d .
O1A O -0.0492(3) 0.87465(17) 0.43128(14) 0.0238(6) Uani 1 1 d .
O2A O 0.1489(3) 0.76881(17) 0.34742(14) 0.0229(6) Uani 1 1 d .
O5A O 0.1850(3) 0.29729(16) 0.51031(13) 0.0195(6) Uani 1 1 d .
N2A N 0.0951(3) 0.6912(2) 0.50039(16) 0.0179(7) Uani 1 1 d .
N1A N 0.1349(3) 0.7025(2) 0.61567(17) 0.0228(7) Uani 1 1 d .
N3A N 0.3181(3) 0.2810(2) 0.52446(17) 0.0200(7) Uani 1 1 d .
C1A C -0.2033(5) 0.7828(3) 0.2248(2) 0.0341(10) Uani 1 1 d .
C2A C -0.1255(4) 0.7271(3) 0.2863(2) 0.0234(9) Uani 1 1 d .
C3A C -0.0509(4) 0.6474(3) 0.2774(2) 0.0246(9) Uani 1 1 d .
H3A H -0.0509 0.6308 0.2334 0.030 Uiso 1 1 calc R
C4A C 0.0247(4) 0.5897(2) 0.3298(2) 0.0204(8) Uani 1 1 d .
C5A C 0.1074(4) 0.5054(3) 0.3114(2) 0.0256(9) Uani 1 1 d .
C6A C -0.0547(5) 1.0282(3) 0.3924(2) 0.0316(10) Uani 1 1 d .
C7A C -0.0020(4) 0.9338(2) 0.3831(2) 0.0233(8) Uani 1 1 d .
C8A C 0.0966(5) 0.9253(3) 0.3226(2) 0.0289(9) Uani 1 1 d .
H8A H 0.1195 0.9770 0.2891 0.035 Uiso 1 1 calc R
C9A C 0.1613(4) 0.8456(3) 0.3098(2) 0.0230(8) Uani 1 1 d .
C10A C 0.2614(5) 0.8459(3) 0.2410(2) 0.0286(9) Uani 1 1 d .
C11A C 0.1803(4) 0.6146(2) 0.5075(2) 0.0182(8) Uani 1 1 d .
H11A H 0.1980 0.5853 0.4690 0.022 Uiso 1 1 calc R
C12A C 0.0765(4) 0.7320(3) 0.5552(2) 0.0208(8) Uani 1 1 d .
H12A H 0.0167 0.7865 0.5501 0.025 Uiso 1 1 calc R
C13A C 0.2166(4) 0.6250(3) 0.6225(2) 0.0213(8) Uani 1 1 d .
H13A H 0.2584 0.6018 0.6656 0.026 Uiso 1 1 calc R
C14A C 0.2432(4) 0.5769(2) 0.5695(2) 0.0196(8) Uani 1 1 d .
C15A C 0.3290(4) 0.4890(2) 0.5786(2) 0.0196(8) Uani 1 1 d .
C16A C 0.2909(4) 0.4264(2) 0.54677(19) 0.0190(8) Uani 1 1 d .
H16A H 0.2125 0.4407 0.5189 0.023 Uiso 1 1 calc R
C17A C 0.3672(4) 0.3429(2) 0.55561(19) 0.0188(8) Uani 1 1 d .
C18A C 0.4829(4) 0.3217(3) 0.5968(2) 0.0232(8) Uani 1 1 d .
H18A H 0.5349 0.2647 0.6032 0.028 Uiso 1 1 calc R
C19A C 0.5208(4) 0.3841(3) 0.6278(2) 0.0239(8) Uani 1 1 d .
H19A H 0.5995 0.3699 0.6555 0.029 Uiso 1 1 calc R
C20A C 0.4452(4) 0.4675(3) 0.6192(2) 0.0217(8) Uani 1 1 d .
H20A H 0.4723 0.5099 0.6409 0.026 Uiso 1 1 calc R
C21A C 0.4080(4) 0.2031(3) 0.5005(2) 0.0228(8) Uani 1 1 d .
C22A C 0.5518(4) 0.2324(3) 0.4627(2) 0.0319(10) Uani 1 1 d .
H22D H 0.6018 0.2524 0.4958 0.048 Uiso 1 1 calc R
H22E H 0.5343 0.2805 0.4217 0.048 Uiso 1 1 calc R
H22F H 0.6115 0.1831 0.4463 0.048 Uiso 1 1 calc R
C23A C 0.3289(4) 0.1767(3) 0.4470(2) 0.0281(9) Uani 1 1 d .
H23D H 0.2346 0.1601 0.4700 0.042 Uiso 1 1 calc R
H23E H 0.3856 0.1268 0.4302 0.042 Uiso 1 1 calc R
H23F H 0.3157 0.2262 0.4066 0.042 Uiso 1 1 calc R
C24A C 0.4253(5) 0.1276(3) 0.5648(2) 0.0308(10) Uani 1 1 d .
H24D H 0.3302 0.1108 0.5863 0.046 Uiso 1 1 calc R
H24E H 0.4723 0.1460 0.5998 0.046 Uiso 1 1 calc R
H24F H 0.4844 0.0773 0.5496 0.046 Uiso 1 1 calc R
F1B F -0.3375(6) 0.8235(4) 0.2504(3) 0.0369(16) Uiso 0.50 1 d P
F2B F -0.1383(9) 0.8450(6) 0.1883(4) 0.053(3) Uiso 0.50 1 d P
F3B F -0.2404(7) 0.7355(4) 0.1823(3) 0.0406(13) Uiso 0.50 1 d P
F1C F -0.1752(7) 0.7491(4) 0.1653(3) 0.0425(14) Uiso 0.50 1 d P
F2C F -0.3373(7) 0.7956(5) 0.2419(4) 0.0470(19) Uiso 0.50 1 d P
F3C F -0.1460(7) 0.8624(4) 0.2025(4) 0.0329(17) Uiso 0.50 1 d P
F4A F 0.2477(3) 0.51314(17) 0.29548(15) 0.0395(6) Uani 1 1 d .
F5A F 0.0640(3) 0.48409(19) 0.25571(16) 0.0526(8) Uani 1 1 d .
F6A F 0.0957(3) 0.43685(15) 0.36578(13) 0.0351(6) Uani 1 1 d .
F7A F -0.1709(3) 1.03225(17) 0.43853(16) 0.0536(8) Uani 1 1 d .
F8A F 0.0475(4) 1.0616(2) 0.4142(2) 0.0649(10) Uani 1 1 d .
F9A F -0.0870(3) 1.08199(17) 0.33169(15) 0.0468(7) Uani 1 1 d .
F10B F 0.2739(6) 0.9271(3) 0.2006(3) 0.0295(13) Uiso 0.50 1 d P
F11B F 0.2094(7) 0.8035(5) 0.2002(4) 0.0400(19) Uiso 0.50 1 d P
F12B F 0.1870(7) 0.8296(5) 0.1909(4) 0.0393(18) Uiso 0.50 1 d P
F10C F 0.3718(6) 0.7832(4) 0.2465(3) 0.0325(15) Uiso 0.50 1 d P
F11C F 0.3183(7) 0.9212(4) 0.2145(3) 0.0343(15) Uiso 0.50 1 d P
F12C F 0.3924(7) 0.8049(4) 0.2564(4) 0.0430(18) Uiso 0.50 1 d P

loop_
_atom_site_aniso_label
_atom_site_aniso_U_11
_atom_site_aniso_U_22
_atom_site_aniso_U_33
_atom_site_aniso_U_23
_atom_site_aniso_U_13
_atom_site_aniso_U_12
Cu1 0.0266(3) 0.0184(2) 0.0159(2) -0.00460(18) -0.00388(19) -0.00507(19)
O2 0.0350(16) 0.0235(15) 0.0262(15) -0.0060(12) -0.0036(12) -0.0064(12)
O1 0.0349(16) 0.0234(15) 0.0304(16) -0.0069(12) -0.0041(13) 0.0009(13)
O3 0.0269(14) 0.0266(15) 0.0202(14) -0.0112(12) -0.0002(11) -0.0064(12)
O4 0.0288(15) 0.0251(14) 0.0187(15) -0.0070(11) 0.0011(11) -0.0089(12)
O5 0.0238(14) 0.0182(13) 0.0177(13) -0.0047(10) -0.0052(11) -0.0035(11)
N2 0.0223(16) 0.0191(16) 0.0163(16) -0.0030(13) -0.0054(13) -0.0009(13)
N1 0.0270(17) 0.0235(17) 0.0151(16) -0.0055(13) -0.0052(13) -0.0028(14)
N3 0.0244(17) 0.0183(16) 0.0154(16) -0.0049(13) -0.0005(13) -0.0040(13)
C1 0.038(2) 0.025(2) 0.043(3) -0.014(2) 0.000(2) -0.012(2)
C2 0.034(2) 0.027(2) 0.027(2) -0.0102(18) -0.0077(18) -0.0048(18)
C3 0.052(3) 0.020(2) 0.032(3) -0.0054(19) -0.003(2) 0.010(2)
C4 0.047(3) 0.023(2) 0.025(2) -0.0039(18) -0.003(2) -0.002(2)
C5 0.105(5) 0.030(3) 0.033(3) -0.005(2) 0.015(3) 0.005(3)
C6 0.024(2) 0.025(2) 0.021(2) -0.0056(16) -0.0030(16) -0.0026(17)
C7 0.0191(18) 0.025(2) 0.017(2) -0.0067(16) -0.0015(15) -0.0015(16)
C8 0.026(2) 0.026(2) 0.0154(19) -0.0099(16) -0.0029(16) -0.0025(16)
C9 0.0200(19) 0.022(2) 0.025(2) -0.0094(16) -0.0055(16) 0.0018(16)
C10 0.027(2) 0.024(2) 0.024(2) -0.0118(17) -0.0024(17) -0.0046(17)
C11 0.0245(19) 0.0177(19) 0.0163(19) -0.0027(15) -0.0055(15) 0.0017(16)
C12 0.028(2) 0.022(2) 0.016(2) -0.0013(15) -0.0009(16) -0.0058(16)
C13 0.0228(19) 0.0190(19) 0.019(2) -0.0038(15) -0.0045(15) -0.0046(16)
C14 0.0190(18) 0.0182(18) 0.0163(19) -0.0024(15) -0.0043(15) -0.0024(15)
C15 0.0207(19) 0.0193(19) 0.0180(19) -0.0079(15) -0.0024(15) -0.0019(15)
C16 0.0222(19) 0.0178(19) 0.0163(19) -0.0063(15) -0.0019(15) -0.0032(15)
C17 0.0196(18) 0.0206(19) 0.0157(19) -0.0066(15) -0.0013(15) -0.0011(15)
C18 0.026(2) 0.023(2) 0.022(2) -0.0082(16) 0.0007(16) -0.0082(16)
C19 0.024(2) 0.028(2) 0.024(2) -0.0100(17) -0.0024(16) -0.0075(17)
C20 0.028(2) 0.022(2) 0.018(2) -0.0047(16) -0.0056(16) -0.0025(16)
C21 0.026(2) 0.0198(19) 0.017(2) 0.0011(16) 0.0030(16) -0.0055(16)
C22 0.030(2) 0.034(2) 0.017(2) -0.0019(17) 0.0008(17) -0.0005(18)
C23 0.031(2) 0.037(2) 0.021(2) -0.0065(18) 0.0003(17) -0.0036(19)
C24 0.038(2) 0.022(2) 0.027(2) -0.0028(17) 0.0055(18) -0.0092(18)
F4 0.321(9) 0.061(3) 0.055(3) 0.031(2) 0.072(4) 0.100(4)
F5 0.076(2) 0.092(3) 0.0259(16) -0.0040(17) -0.0010(15) 0.002(2)
F6 0.198(6) 0.167(5) 0.067(3) 0.051(3) -0.036(3) -0.149(5)
F7 0.0259(12) 0.0378(14) 0.0313(14) -0.0036(11) 0.0033(10) 0.0006(11)
F8 0.0406(14) 0.0223(12) 0.0289(13) -0.0064(10) 0.0010(11) -0.0078(10)
F9 0.0415(14) 0.0387(14) 0.0169(12) -0.0051(10) -0.0057(10) -0.0099(11)
Cu2 0.0222(2) 0.0171(2) 0.0154(2) -0.00429(18) -0.00343(18) -0.00239(18)
O4A 0.0276(14) 0.0237(14) 0.0212(15) -0.0073(12) -0.0040(11) -0.0013(12)
O3A 0.0315(15) 0.0245(14) 0.0192(15) -0.0083(11) -0.0062(12) -0.0019(12)
O1A 0.0297(15) 0.0204(14) 0.0212(14) -0.0040(12) 0.0000(12) -0.0058(12)
O2A 0.0265(14) 0.0204(14) 0.0210(14) -0.0048(11) -0.0013(11) -0.0015(11)
O5A 0.0214(13) 0.0201(13) 0.0175(13) -0.0036(11) -0.0039(11) -0.0029(11)
N2A 0.0198(16) 0.0190(16) 0.0165(16) -0.0061(13) -0.0009(12) -0.0047(13)
N1A 0.0273(17) 0.0252(18) 0.0183(17) -0.0070(14) -0.0038(14) -0.0059(14)
N3A 0.0218(16) 0.0191(16) 0.0189(17) -0.0032(13) -0.0030(13) -0.0022(13)
C1A 0.045(3) 0.036(3) 0.025(2) -0.0096(19) -0.013(2) -0.002(2)
C2A 0.026(2) 0.024(2) 0.020(2) -0.0019(17) -0.0020(16) -0.0076(17)
C3A 0.031(2) 0.029(2) 0.018(2) -0.0109(17) -0.0062(17) -0.0048(18)
C4A 0.0215(19) 0.022(2) 0.021(2) -0.0084(16) -0.0011(15) -0.0074(16)
C5A 0.031(2) 0.023(2) 0.024(2) -0.0075(17) -0.0033(17) -0.0066(17)
C6A 0.041(2) 0.023(2) 0.030(2) -0.0068(18) 0.005(2) -0.0053(19)
C7A 0.031(2) 0.018(2) 0.021(2) -0.0038(16) -0.0032(17) -0.0040(17)
C8A 0.038(2) 0.022(2) 0.023(2) -0.0007(17) 0.0039(18) -0.0076(18)
C9A 0.024(2) 0.026(2) 0.021(2) -0.0057(17) -0.0030(16) -0.0071(17)
C10A 0.031(2) 0.022(2) 0.030(2) -0.0034(18) 0.0011(18) -0.0039(18)
C11A 0.0208(18) 0.0197(19) 0.0163(19) -0.0066(15) -0.0005(15) -0.0063(15)
C12A 0.0203(19) 0.0215(19) 0.022(2) -0.0067(16) -0.0009(15) -0.0036(15)
C13A 0.0224(19) 0.025(2) 0.0169(19) -0.0041(16) -0.0020(15) -0.0059(16)
C14A 0.0209(19) 0.022(2) 0.0169(19) -0.0032(15) -0.0025(15) -0.0066(16)
C15A 0.0191(18) 0.023(2) 0.0175(19) -0.0042(15) -0.0030(15) -0.0048(15)
C16A 0.0204(18) 0.022(2) 0.0147(19) -0.0029(15) -0.0030(15) -0.0050(15)
C17A 0.0212(19) 0.0212(19) 0.0147(19) -0.0040(15) 0.0000(15) -0.0059(15)
C18A 0.024(2) 0.022(2) 0.022(2) -0.0025(16) -0.0054(16) -0.0016(16)
C19A 0.0224(19) 0.028(2) 0.022(2) -0.0068(17) -0.0050(16) -0.0028(17)
C20A 0.024(2) 0.025(2) 0.018(2) -0.0066(16) -0.0062(16) -0.0051(16)
C21A 0.0212(19) 0.023(2) 0.026(2) -0.0108(17) 0.0006(16) -0.0008(16)
C22A 0.026(2) 0.034(2) 0.038(3) -0.016(2) 0.0062(19) -0.0072(18)
C23A 0.030(2) 0.028(2) 0.030(2) -0.0156(18) 0.0025(18) -0.0057(18)
C24A 0.033(2) 0.019(2) 0.041(3) -0.0079(18) -0.0037(19) -0.0006(18)
F4A 0.0299(13) 0.0342(14) 0.0506(17) -0.0101(12) 0.0105(12) -0.0042(11)
F5A 0.076(2) 0.0433(16) 0.0508(18) -0.0346(14) -0.0292(16) 0.0133(15)
F6A 0.0440(15) 0.0191(12) 0.0372(15) -0.0032(11) 0.0089(12) -0.0050(11)
F7A 0.073(2) 0.0257(14) 0.0476(18) -0.0074(12) 0.0292(15) 0.0041(13)
F8A 0.068(2) 0.0392(17) 0.105(3) -0.0431(18) -0.028(2) -0.0015(15)
F9A 0.0625(18) 0.0271(14) 0.0377(16) 0.0037(12) 0.0051(13) 0.0096(13)

loop_
_atom_type_symbol
_atom_type_description
_atom_type_scat_dispersion_real
_atom_type_scat_dispersion_imag
_atom_type_scat_source
C C 0.0033 0.0016 'International Tables Vol C Tables 4.2.6.8 and 6.1.1.4'
H H 0.0000 0.0000 'International Tables Vol C Tables 4.2.6.8 and 6.1.1.4'
N N 0.0061 0.0033 'International Tables Vol C Tables 4.2.6.8 and 6.1.1.4'
O O 0.0106 0.0060 'International Tables Vol C Tables 4.2.6.8 and 6.1.1.4'
F F 0.0171 0.0103 'International Tables Vol C Tables 4.2.6.8 and 6.1.1.4'
Cu Cu 0.3201 1.2651 'International Tables Vol C Tables 4.2.6.8 and 6.1.1.4'

loop_
_geom_angle_atom_site_label_1
_geom_angle_atom_site_label_2
_geom_angle_atom_site_label_3
_geom_angle
_geom_angle_site_symmetry_1
_geom_angle_site_symmetry_3
O4 Cu1 N2 173.82(12) . .
O4 Cu1 O2 90.55(11) . .
N2 Cu1 O2 93.25(12) . .
O4 Cu1 O5 90.18(11) . 2_665
N2 Cu1 O5 86.40(11) . 2_665
O2 Cu1 O5 175.63(11) . 2_665
O4 Cu1 O1 96.47(11) . .
N2 Cu1 O1 88.79(11) . .
O2 Cu1 O1 83.85(11) . .
O5 Cu1 O1 91.78(10) 2_665 .
O4 Cu1 O3 87.12(10) . .
N2 Cu1 O3 88.62(11) . .
O2 Cu1 O3 81.54(10) . .
O5 Cu1 O3 102.80(10) 2_665 .
O1 Cu1 O3 164.99(10) . .
C2 O2 Cu1 123.9(3) . .
C4 O1 Cu1 120.8(3) . .
C7 O3 Cu1 118.1(2) . .
C9 O4 Cu1 127.5(3) . .
N3 O5 Cu1 122.3(2) . 2_665
C12 N2 C11 117.7(3) . .
C12 N2 Cu1 122.1(3) . .
C11 N2 Cu1 120.3(2) . .
C12 N1 C13 116.3(3) . .
O5 N3 C17 116.6(3) . .
O5 N3 C21 117.7(3) . .
C17 N3 C21 125.7(3) . .
F3A C1 F3 122.9(6) . .
F3A C1 F1A 112.3(6) . .
F3 C1 F2 105.0(5) . .
F3 C1 F1 107.9(5) . .
F1A C1 F1 127.1(5) . .
F2 C1 F1 104.9(5) . .
F3A C1 F2A 109.2(5) . .
F1A C1 F2A 99.3(5) . .
F2 C1 F2A 129.1(5) . .
F1 C1 F2A 89.2(4) . .
F3A C1 C2 113.6(5) . .
F3 C1 C2 114.0(5) . .
F1A C1 C2 114.4(5) . .
F2 C1 C2 111.7(4) . .
F1 C1 C2 112.6(4) . .
F2A C1 C2 106.8(4) . .
O2 C2 C3 128.4(4) . .
O2 C2 C1 114.4(4) . .
C3 C2 C1 117.3(4) . .
C2 C3 C4 122.6(4) . .
O1 C4 C3 128.3(4) . .
O1 C4 C5 113.7(4) . .
C3 C4 C5 118.0(4) . .
F6 C5 F4 111.3(6) . .
F6 C5 F5 105.0(5) . .
F4 C5 F5 103.4(6) . .
F6 C5 C4 111.7(5) . .
F4 C5 C4 113.0(5) . .
F5 C5 C4 111.8(5) . .
F8 C6 F7 106.9(3) . .
F8 C6 F9 107.6(3) . .
F7 C6 F9 107.4(3) . .
F8 C6 C7 111.6(3) . .
F7 C6 C7 110.7(3) . .
F9 C6 C7 112.5(3) . .
O3 C7 C8 128.5(4) . .
O3 C7 C6 114.5(3) . .
C8 C7 C6 117.0(3) . .
C9 C8 C7 122.8(4) . .
O4 C9 C8 129.6(4) . .
O4 C9 C10 111.8(3) . .
C8 C9 C10 118.6(3) . .
F12A C10 F10A 115.5(5) . .
F12A C10 F11 91.8(5) . .
F10A C10 F11 105.9(5) . .
F12A C10 F10 108.4(5) . .
F11 C10 F10 118.3(5) . .
F12A C10 F11A 107.9(5) . .
F10A C10 F11A 95.3(5) . .
F10 C10 F11A 108.4(5) . .
F10A C10 F12 109.2(5) . .
F11 C10 F12 106.7(5) . .
F10 C10 F12 99.6(5) . .
F11A C10 F12 122.8(5) . .
F12A C10 C9 113.9(4) . .
F10A C10 C9 115.3(4) . .
F11 C10 C9 111.6(4) . .
F10 C10 C9 111.4(4) . .
F11A C10 C9 106.5(4) . .
F12 C10 C9 107.9(4) . .
N2 C11 C14 121.5(3) . .
N1 C12 N2 125.2(4) . .
N1 C13 C14 123.3(3) . .
C13 C14 C11 116.0(3) . .
C13 C14 C15 122.9(3) . .
C11 C14 C15 121.1(3) . .
C16 C15 C20 119.8(3) . .
C16 C15 C14 119.0(3) . .
C20 C15 C14 121.1(3) . .
C15 C16 C17 120.4(3) . .
C16 C17 C18 119.5(3) . .
C16 C17 N3 117.4(3) . .
C18 C17 N3 123.0(3) . .
C19 C18 C17 119.6(4) . .
C18 C19 C20 121.1(4) . .
C19 C20 C15 119.5(3) . .
N3 C21 C24 109.0(3) . .
N3 C21 C23 109.3(3) . .
C24 C21 C23 113.7(3) . .
N3 C21 C22 107.6(3) . .
C24 C21 C22 109.0(3) . .
C23 C21 C22 108.1(3) . .
O4A Cu2 O5A 92.41(11) . 2_566
O4A Cu2 O2A 89.44(11) . .
O5A Cu2 O2A 177.66(11) 2_566 .
O4A Cu2 N2A 173.14(12) . .
O5A Cu2 N2A 83.54(11) 2_566 .
O2A Cu2 N2A 94.75(12) . .
O4A Cu2 O1A 92.73(11) . .
O5A Cu2 O1A 92.64(10) 2_566 .
O2A Cu2 O1A 85.83(10) . .
N2A Cu2 O1A 92.99(11) . .
O4A Cu2 O3A 86.38(10) . .
O5A Cu2 O3A 95.18(10) 2_566 .
O2A Cu2 O3A 86.36(10) . .
N2A Cu2 O3A 88.46(11) . .
O1A Cu2 O3A 172.16(10) . .
C2A O4A Cu2 126.6(3) . .
C4A O3A Cu2 119.2(2) . .
C7A O1A Cu2 120.5(2) . .
C9A O2A Cu2 125.1(3) . .
N3A O5A Cu2 122.9(2) . 2_566
C11A N2A C12A 117.2(3) . .
C11A N2A Cu2 121.0(2) . .
C12A N2A Cu2 121.3(3) . .
C12A N1A C13A 116.6(3) . .
O5A N3A C17A 116.1(3) . .
O5A N3A C21A 117.0(3) . .
C17A N3A C21A 126.7(3) . .
F2B C1A F2C 119.3(6) . .
F2B C1A F3B 110.1(6) . .
F2C C1A F1C 110.3(5) . .
F2C C1A F3C 110.2(5) . .
F3B C1A F3C 125.9(5) . .
F1C C1A F3C 102.4(5) . .
F2B C1A F1B 104.4(6) . .
F3B C1A F1B 102.9(5) . .
F1C C1A F1B 126.2(5) . .
F3C C1A F1B 92.2(5) . .
F2B C1A C2A 114.4(5) . .
F2C C1A C2A 112.1(5) . .
F3B C1A C2A 113.4(4) . .
F1C C1A C2A 112.7(4) . .
F3C C1A C2A 108.7(4) . .
F1B C1A C2A 110.7(4) . .
O4A C2A C3A 129.6(4) . .
O4A C2A C1A 112.7(3) . .
C3A C2A C1A 117.7(4) . .
C2A C3A C4A 123.5(4) . .
O3A C4A C3A 128.1(4) . .
O3A C4A C5A 114.1(3) . .
C3A C4A C5A 117.8(3) . .
F6A C5A F4A 106.4(3) . .
F6A C5A F5A 107.0(3) . .
F4A C5A F5A 106.8(3) . .
F6A C5A C4A 112.0(3) . .
F4A C5A C4A 110.7(3) . .
F5A C5A C4A 113.5(3) . .
F7A C6A F8A 108.3(4) . .
F7A C6A F9A 106.6(4) . .
F8A C6A F9A 106.3(4) . .
F7A C6A C7A 112.5(3) . .
F8A C6A C7A 110.5(4) . .
F9A C6A C7A 112.3(3) . .
O1A C7A C8A 128.1(4) . .
O1A C7A C6A 115.4(3) . .
C8A C7A C6A 116.4(3) . .
C9A C8A C7A 123.2(4) . .
O2A C9A C8A 129.3(4) . .
O2A C9A C10A 113.1(3) . .
C8A C9A C10A 117.6(3) . .
F10C C10A F11B 87.6(5) . .
F10C C10A F11C 106.0(5) . .
F11B C10A F11C 122.3(5) . .
F11B C10A F12C 108.7(5) . .
F11C C10A F12C 90.1(5) . .
F10C C10A F10B 122.2(5) . .
F11B C10A F10B 105.1(5) . .
F12C C10A F10B 110.1(5) . .
F10C C10A F12B 104.6(5) . .
F11C C10A F12B 108.5(5) . .
F12C C10A F12B 124.6(5) . .
F10B C10A F12B 88.9(5) . .
F10C C10A C9A 114.1(4) . .
F11B C10A C9A 110.0(4) . .
F11C C10A C9A 113.9(4) . .
F12C C10A C9A 109.4(4) . .
F10B C10A C9A 113.4(4) . .
F12B C10A C9A 109.1(4) . .
N2A C11A C14A 121.9(3) . .
N1A C12A N2A 125.4(4) . .
N1A C13A C14A 123.2(4) . .
C11A C14A C13A 115.8(3) . .
C11A C14A C15A 121.3(3) . .
C13A C14A C15A 122.9(3) . .
C16A C15A C20A 119.4(4) . .
C16A C15A C14A 119.0(3) . .
C20A C15A C14A 121.5(3) . .
C15A C16A C17A 120.3(3) . .
C16A C17A C18A 119.9(3) . .
C16A C17A N3A 117.3(3) . .
C18A C17A N3A 122.7(3) . .
C19A C18A C17A 119.6(4) . .
C18A C19A C20A 120.8(4) . .
C19A C20A C15A 119.9(4) . .
N3A C21A C24A 109.2(3) . .
N3A C21A C23A 107.9(3) . .
C24A C21A C23A 110.0(3) . .
N3A C21A C22A 108.1(3) . .
C24A C21A C22A 113.0(3) . .
C23A C21A C22A 108.5(3) . .

loop_
_geom_bond_atom_site_label_1
_geom_bond_atom_site_label_2
_geom_bond_distance
_geom_bond_site_symmetry_2
Cu1 O4 1.912(3) .
Cu1 N2 1.996(3) .
Cu1 O2 2.028(3) .
Cu1 O5 2.031(3) 2_665
Cu1 O1 2.238(3) .
Cu1 O3 2.287(3) .
O2 C2 1.262(5) .
O1 C4 1.242(5) .
O3 C7 1.250(5) .
O4 C9 1.278(5) .
O5 N3 1.300(4) .
N2 C12 1.340(5) .
N2 C11 1.345(5) .
N1 C12 1.328(5) .
N1 C13 1.346(5) .
N3 C17 1.414(5) .
N3 C21 1.523(5) .
C1 F3A 1.251(8) .
C1 F3 1.251(8) .
C1 F1A 1.318(8) .
C1 F2 1.362(7) .
C1 F1 1.407(7) .
C1 F2A 1.421(7) .
C1 C2 1.514(6) .
C2 C3 1.382(6) .
C3 C4 1.390(6) .
C4 C5 1.537(7) .
C5 F6 1.286(8) .
C5 F4 1.310(7) .
C5 F5 1.311(7) .
C6 F8 1.331(5) .
C6 F7 1.335(5) .
C6 F9 1.336(4) .
C6 C7 1.541(5) .
C7 C8 1.403(6) .
C8 C9 1.381(6) .
C9 C10 1.528(5) .
C10 F12A 1.298(8) .
C10 F10A 1.310(8) .
C10 F11 1.332(7) .
C10 F10 1.362(8) .
C10 F11A 1.365(7) .
C10 F12 1.383(8) .
C11 C14 1.387(5) .
C13 C14 1.383(5) .
C14 C15 1.488(5) .
C15 C16 1.389(5) .
C15 C20 1.403(5) .
C16 C17 1.401(5) .
C17 C18 1.405(5) .
C18 C19 1.386(6) .
C19 C20 1.391(6) .
C21 C24 1.524(6) .
C21 C23 1.528(6) .
C21 C22 1.535(6) .
Cu2 O4A 1.947(3) .
Cu2 O5A 1.984(3) 2_566
Cu2 O2A 1.990(3) .
Cu2 N2A 2.008(3) .
Cu2 O1A 2.262(3) .
Cu2 O3A 2.302(3) .
O4A C2A 1.277(5) .
O3A C4A 1.238(5) .
O1A C7A 1.243(5) .
O2A C9A 1.275(5) .
O5A N3A 1.301(4) .
N2A C11A 1.342(5) .
N2A C12A 1.345(5) .
N1A C12A 1.327(5) .
N1A C13A 1.338(5) .
N3A C17A 1.422(5) .
N3A C21A 1.517(5) .
C1A F2B 1.254(9) .
C1A F2C 1.261(8) .
C1A F3B 1.345(7) .
C1A F1C 1.359(7) .
C1A F3C 1.393(8) .
C1A F1B 1.413(8) .
C1A C2A 1.521(6) .
C2A C3A 1.386(6) .
C3A C4A 1.402(5) .
C4A C5A 1.532(6) .
C5A F6A 1.331(5) .
C5A F4A 1.334(5) .
C5A F5A 1.337(5) .
C6A F7A 1.318(5) .
C6A F8A 1.325(5) .
C6A F9A 1.330(5) .
C6A C7A 1.544(6) .
C7A C8A 1.410(6) .
C8A C9A 1.376(6) .
C9A C10A 1.522(6) .
C10A F10C 1.327(7) .
C10A F11B 1.330(8) .
C10A F11C 1.338(7) .
C10A F12C 1.350(8) .
C10A F10B 1.350(7) .
C10A F12B 1.369(8) .
C11A C14A 1.390(5) .
C13A C14A 1.390(5) .
C14A C15A 1.487(5) .
C15A C16A 1.392(5) .
C15A C20A 1.400(5) .
C16A C17A 1.393(5) .
C17A C18A 1.402(5) .
C18A C19A 1.380(6) .
C19A C20A 1.389(6) .
C21A C24A 1.523(6) .
C21A C23A 1.524(5) .
C21A C22A 1.529(5) .
